data_7127638
loop_
_publ_author_name
'Li, Jia-Nuo'
'Yao, Wen-Dong'
'Li, Xiao-Hui'
'Liu, Wenlong'
'Xue, Huai-Guo'
'Guo, Sheng-Ping'

_publ_section_title
;
 A novel promising infrared nonlinear optical selenide
 KAg<sub>3</sub>Ga<sub>8</sub>Se<sub>14</sub> designed from benchmark
 AgGaQ<sub>2</sub> (Q = S, Se).
;
_journal_issue 9
_journal_name_full 'Chemical communications (Cambridge, England)'
_journal_page_first 1109
_journal_page_last 1112
_journal_paper_doi 10.1039/d0cc07396b
_journal_volume 57
_journal_year 2021
_chemical_formula_moiety '0.5(Ag6 Ga16 K2 Se28)'
_chemical_formula_sum 'Ag3 Ga8 K Se14'
_chemical_formula_weight 2025.91
_space_group_crystal_system monoclinic
_space_group_IT_number 8
_space_group_name_Hall 'C -2y'
_space_group_name_H-M_alt 'C 1 m 1'
_atom_sites_solution_primary dual
_audit_creation_date 2020-08-27
_audit_creation_method
;
Olex2 1.2
(compiled 2018.05.29 svn.r3508 for OlexSys, GUI svn.r5506)
;
_audit_update_record
;
2020-10-14 deposited with the CCDC.	2020-12-17 downloaded from the CCDC.
;
_cell_angle_alpha 90
_cell_angle_beta 115.9980(10)
_cell_angle_gamma 90
_cell_formula_units_Z 2
_cell_length_a 12.8805(5)
_cell_length_b 11.6857(4)
_cell_length_c 9.6600(4)
_cell_measurement_reflns_used 6594
_cell_measurement_temperature 296(2)
_cell_measurement_theta_max 35.30
_cell_measurement_theta_min 2.35
_cell_volume 1306.87(9)
_computing_cell_refinement 'SAINT v8.37A (Bruker, 2015)'
_computing_data_reduction 'SAINT v8.37A (Bruker, 2015)'
_computing_molecular_graphics 'Olex2 (Dolomanov et al., 2009)'
_computing_publication_material 'Olex2 (Dolomanov et al., 2009)'
_computing_structure_refinement 'ShelXL (Sheldrick, 2015)'
_computing_structure_solution 'ShelXT (Sheldrick, 2015)'
_diffrn_ambient_temperature 273.15
_diffrn_measured_fraction_theta_full 1.000
_diffrn_measured_fraction_theta_max 1.000
_diffrn_measurement_device_type 'Bruker APEX II CCD'
_diffrn_measurement_method 'phi and omega scans'
_diffrn_radiation_monochromator graphite
_diffrn_radiation_type MoK\a
_diffrn_radiation_wavelength 0.71073
_diffrn_reflns_av_R_equivalents 0.0503
_diffrn_reflns_av_unetI/netI 0.0531
_diffrn_reflns_Laue_measured_fraction_full 1.000
_diffrn_reflns_Laue_measured_fraction_max 1.000
_diffrn_reflns_limit_h_max 16
_diffrn_reflns_limit_h_min -16
_diffrn_reflns_limit_k_max 15
_diffrn_reflns_limit_k_min -15
_diffrn_reflns_limit_l_max 12
_diffrn_reflns_limit_l_min -12
_diffrn_reflns_number 11111
_diffrn_reflns_point_group_measured_fraction_full 1.000
_diffrn_reflns_point_group_measured_fraction_max 1.000
_diffrn_reflns_theta_full 25.242
_diffrn_reflns_theta_max 27.491
_diffrn_reflns_theta_min 2.346
_exptl_absorpt_coefficient_mu 29.945
_exptl_absorpt_correction_T_max 0.7470
_exptl_absorpt_correction_T_min 0.3408
_exptl_absorpt_correction_type none
_exptl_absorpt_process_details
;
SADABS-2016/2 (Bruker,2016/2) was used for absorption correction.
wR2(int) was 0.1629 before and 0.0796 after correction.
The Ratio of minimum to maximum transmission is 0.4562.
The \l/2 correction factor is Not present.
;
_exptl_crystal_colour orange
_exptl_crystal_density_diffrn 5.148
_exptl_crystal_description block
_exptl_crystal_F_000 1768
_exptl_crystal_size_max 0.08
_exptl_crystal_size_mid 0.07
_exptl_crystal_size_min 0.07
_refine_diff_density_max 0.899
_refine_diff_density_min -0.877
_refine_diff_density_rms 0.220
_refine_ls_abs_structure_details
;
 Refined as an inversion twin.
;
_refine_ls_abs_structure_Flack 0.036(13)
_refine_ls_extinction_coef 0.00136(5)
_refine_ls_extinction_expression Fc^*^=kFc[1+0.001xFc^2^\l^3^/sin(2\q)]^-1/4^
_refine_ls_extinction_method 'SHELXL-2014/7 (Sheldrick 2014'
_refine_ls_goodness_of_fit_ref 0.919
_refine_ls_hydrogen_treatment undef
_refine_ls_matrix_type full
_refine_ls_number_parameters 132
_refine_ls_number_reflns 3130
_refine_ls_number_restraints 2
_refine_ls_restrained_S_all 0.919
_refine_ls_R_factor_all 0.0282
_refine_ls_R_factor_gt 0.0250
_refine_ls_shift/su_max 0.001
_refine_ls_shift/su_mean 0.000
_refine_ls_structure_factor_coef Fsqd
_refine_ls_weighting_details 'w=1/[\s^2^(Fo^2^)] where P=(Fo^2^+2Fc^2^)/3'
_refine_ls_weighting_scheme calc
_refine_ls_wR_factor_gt 0.0512
_refine_ls_wR_factor_ref 0.0526
_reflns_Friedel_coverage 0.996
_reflns_Friedel_fraction_full 1.000
_reflns_Friedel_fraction_max 1.000
_reflns_number_gt 2939
_reflns_number_total 3130
_reflns_threshold_expression 'I > 2\s(I)'
_cod_data_source_file d0cc07396b2.cif
_cod_data_source_block 1
_cod_depositor_comments 'Adding full bibliography for 7127638.cif.'
_cod_database_code 7127638
_shelx_shelxl_version_number 2014/7
_shelx_space_group_comment
;
The symmetry employed for this shelxl refinement is uniquely defined
by the following loop, which should always be used as a source of
symmetry information in preference to the above space-group names.
They are only intended as comments.
;
_olex2_refinement_description
;
1. Twinned data refinement
 Scales: 0.964(13)
 0.036(13)
;
_olex2_submission_special_instructions 'No special instructions were received'

loop_
_space_group_symop_operation_xyz
'x, y, z'
'x, -y, z'
'x+1/2, y+1/2, z'
'x+1/2, -y+1/2, z'

loop_
_atom_site_label
_atom_site_type_symbol
_atom_site_fract_x
_atom_site_fract_y
_atom_site_fract_z
_atom_site_U_iso_or_equiv
_atom_site_adp_type
_atom_site_occupancy
_atom_site_site_symmetry_order
_atom_site_calc_flag
_atom_site_refinement_flags_posn
_atom_site_refinement_flags_adp
_atom_site_refinement_flags_occupancy
_atom_site_disorder_assembly
_atom_site_disorder_group
K1 K -0.7337(4) -0.5000 -0.2975(5) 0.0567(13) Uani 1 2 d S T P . .
Ag1 Ag -0.31045(10) -0.5000 -0.36985(13) 0.0276(3) Uani 1 2 d S T P . .
Ag2 Ag -0.60302(10) -1.0000 -0.57574(13) 0.0279(3) Uani 1 2 d S T P . .
Ag3 Ag -0.38685(10) -1.0000 -0.82063(13) 0.0262(3) Uani 1 2 d S T P . .
Ga1 Ga -0.19948(8) -0.66594(8) 0.00181(10) 0.0108(2) Uani 1 1 d . . . . .
Ga2 Ga -0.60928(9) -0.66984(7) -0.59502(12) 0.0112(2) Uani 1 1 d . . . . .
Ga3 Ga -0.40289(8) -0.67114(8) -0.79961(10) 0.0110(2) Uani 1 1 d . . . . .
Ga4 Ga -0.50582(9) -0.83511(8) -0.20484(12) 0.0116(2) Uani 1 1 d . . . . .
Se1 Se -0.20019(7) -0.69307(7) -0.24291(10) 0.01251(18) Uani 1 1 d . . . . .
Se2 Se -0.30540(8) -0.82471(8) -0.63471(10) 0.0127(2) Uani 1 1 d . . . . .
Se3 Se -0.53528(10) -0.5000 -0.44412(14) 0.0117(3) Uani 1 2 d S T P . .
Se4 Se -0.40442(7) -0.66288(7) -1.05189(9) 0.01030(19) Uani 1 1 d . . . . .
Se5 Se -0.38923(10) -1.0000 -0.08858(14) 0.0126(3) Uani 1 2 d S T P . .
Se6 Se -0.48677(8) -0.81886(8) -0.43977(10) 0.01165(19) Uani 1 1 d . . . . .
Se7 Se -0.60669(8) -0.66312(7) -0.84952(10) 0.01005(18) Uani 1 1 d . . . . .
Se8 Se -0.32449(11) -0.5000 -0.65792(14) 0.0133(3) Uani 1 2 d S T P . .
Se9 Se -0.60593(11) -1.0000 -0.85578(13) 0.0136(3) Uani 1 2 d S T P . .

loop_
_atom_site_aniso_label
_atom_site_aniso_U_11
_atom_site_aniso_U_22
_atom_site_aniso_U_33
_atom_site_aniso_U_23
_atom_site_aniso_U_13
_atom_site_aniso_U_12
K1 0.077(3) 0.039(2) 0.089(4) 0.000 0.069(3) 0.000
Ag1 0.0240(6) 0.0279(6) 0.0265(6) 0.000 0.0070(5) 0.000
Ag2 0.0288(6) 0.0202(5) 0.0269(6) 0.000 0.0052(5) 0.000
Ag3 0.0317(6) 0.0243(5) 0.0200(5) 0.000 0.0090(5) 0.000
Ga1 0.0104(5) 0.0115(5) 0.0110(5) 0.0001(3) 0.0050(4) -0.0004(3)
Ga2 0.0113(5) 0.0110(4) 0.0107(5) -0.0002(4) 0.0041(4) -0.0004(4)
Ga3 0.0100(5) 0.0111(5) 0.0116(5) -0.0011(4) 0.0045(4) 0.0002(3)
Ga4 0.0113(5) 0.0123(5) 0.0113(5) 0.0003(4) 0.0051(4) 0.0003(3)
Se1 0.0097(4) 0.0172(4) 0.0108(4) -0.0006(4) 0.0046(3) -0.0003(4)
Se2 0.0112(5) 0.0126(4) 0.0147(4) 0.0022(3) 0.0062(4) 0.0014(3)
Se3 0.0129(6) 0.0088(5) 0.0107(6) 0.000 0.0025(5) 0.000
Se4 0.0091(4) 0.0114(4) 0.0110(4) -0.0017(3) 0.0049(4) -0.0012(3)
Se5 0.0123(6) 0.0106(6) 0.0135(6) 0.000 0.0043(5) 0.000
Se6 0.0125(5) 0.0124(4) 0.0107(4) 0.0014(3) 0.0058(4) 0.0023(3)
Se7 0.0096(4) 0.0110(4) 0.0102(4) -0.0008(3) 0.0049(3) -0.0005(3)
Se8 0.0156(7) 0.0100(6) 0.0110(6) 0.000 0.0027(5) 0.000
Se9 0.0127(6) 0.0107(6) 0.0135(6) 0.000 0.0023(5) 0.000

loop_
_atom_type_symbol
_atom_type_description
_atom_type_scat_dispersion_real
_atom_type_scat_dispersion_imag
_atom_type_scat_source
Ag Ag -0.8971 1.1015 'International Tables Vol C Tables 4.2.6.8 and 6.1.1.4'
Ga Ga 0.2307 1.6083 'International Tables Vol C Tables 4.2.6.8 and 6.1.1.4'
K K 0.2009 0.2494 'International Tables Vol C Tables 4.2.6.8 and 6.1.1.4'
Se Se -0.0929 2.2259 'International Tables Vol C Tables 4.2.6.8 and 6.1.1.4'

loop_
_geom_angle_atom_site_label_1
_geom_angle_atom_site_label_2
_geom_angle_atom_site_label_3
_geom_angle
_geom_angle_site_symmetry_1
_geom_angle_site_symmetry_3
_geom_angle_publ_flag
Se1 K1 Se1 163.66(15) 3_455 4_435 ?
Se2 K1 Se1 131.32(11) 4_435 3_455 ?
Se2 K1 Se1 62.39(3) 4_435 4_435 ?
Se2 K1 Se1 62.39(3) 3_455 3_455 ?
Se2 K1 Se1 131.32(11) 3_455 4_435 ?
Se2 K1 Se2 69.17(8) 4_435 3_455 ?
Se2 K1 Se6 99.09(11) 4_435 3_455 ?
Se2 K1 Se6 59.54(6) 4_435 4_435 ?
Se2 K1 Se6 99.09(11) 3_455 4_435 ?
Se2 K1 Se6 59.54(6) 3_455 3_455 ?
Se3 K1 Se1 89.84(6) . 3_455 ?
Se3 K1 Se1 89.84(6) . 4_435 ?
Se3 K1 Se2 64.43(6) . 4_435 ?
Se3 K1 Se2 64.43(6) . 3_455 ?
Se3 K1 Se6 123.72(10) . 3_455 ?
Se3 K1 Se6 123.72(10) . 4_435 ?
Se5 K1 Se1 88.70(6) 3_455 4_435 ?
Se5 K1 Se1 88.70(6) 3_455 3_455 ?
Se5 K1 Se2 123.37(10) 3_455 3_455 ?
Se5 K1 Se2 123.37(10) 3_455 4_435 ?
Se5 K1 Se3 169.70(16) 3_455 . ?
Se5 K1 Se6 63.86(6) 3_455 4_435 ?
Se5 K1 Se6 63.86(6) 3_455 3_455 ?
Se6 K1 Se1 131.69(11) 4_435 3_455 ?
Se6 K1 Se1 131.69(11) 3_455 4_435 ?
Se6 K1 Se1 60.38(4) 3_455 3_455 ?
Se6 K1 Se1 60.38(4) 4_435 4_435 ?
Se6 K1 Se6 71.69(8) 4_435 3_455 ?
Se1 Ag1 Se1 115.92(5) 2_545 . ?
Se1 Ag1 Se8 104.79(4) 2_545 . ?
Se1 Ag1 Se8 104.79(4) . . ?
Se3 Ag1 Se1 114.97(3) . 2_545 ?
Se3 Ag1 Se1 114.97(3) . . ?
Se3 Ag1 Se8 98.53(5) . . ?
Se6 Ag2 Se6 109.44(6) 2_535 . ?
Se6 Ag2 Se8 117.81(4) . 3_445 ?
Se6 Ag2 Se8 117.81(4) 2_535 3_445 ?
Se6 Ag2 Se9 105.06(4) 2_535 . ?
Se6 Ag2 Se9 105.06(4) . . ?
Se8 Ag2 Se9 99.38(5) 3_445 . ?
Se2 Ag3 Se2 102.80(6) . 2_535 ?
Se2 Ag3 Se9 99.74(4) 2_535 . ?
Se2 Ag3 Se9 99.74(4) . . ?
Se5 Ag3 Se2 120.90(4) 1_554 2_535 ?
Se5 Ag3 Se2 120.90(4) 1_554 . ?
Se5 Ag3 Se9 108.87(5) 1_554 . ?
Se1 Ga1 Se4 104.83(5) . 1_556 ?
Se1 Ga1 Se7 105.22(5) . 4_536 ?
Se7 Ga1 Se4 109.83(5) 4_536 1_556 ?
Se9 Ga1 Se1 117.61(5) 3_556 . ?
Se9 Ga1 Se4 109.60(6) 3_556 1_556 ?
Se9 Ga1 Se7 109.47(5) 3_556 4_536 ?
Se2 Ga2 Se3 103.33(5) 4_435 . ?
Se2 Ga2 Se6 116.34(5) 4_435 . ?
Se2 Ga2 Se7 108.41(5) 4_435 . ?
Se3 Ga2 Se7 113.75(5) . . ?
Se6 Ga2 Se3 104.16(5) . . ?
Se6 Ga2 Se7 110.75(5) . . ?
Se2 Ga3 Se4 118.33(5) . . ?
Se2 Ga3 Se7 111.60(5) . . ?
Se2 Ga3 Se8 106.50(5) . . ?
Se4 Ga3 Se7 105.29(4) . . ?
Se8 Ga3 Se4 110.96(5) . . ?
Se8 Ga3 Se7 103.19(5) . . ?
Se1 Ga4 Se4 102.76(5) 4_435 1_556 ?
Se1 Ga4 Se5 125.58(5) 4_435 . ?
Se1 Ga4 Se6 112.28(5) 4_435 . ?
Se5 Ga4 Se4 108.20(5) . 1_556 ?
Se6 Ga4 Se4 104.61(5) . 1_556 ?
Se6 Ga4 Se5 101.78(4) . . ?
Ag1 Se1 K1 140.04(8) . 3_545 ?
Ga1 Se1 K1 102.98(7) . 3_545 ?
Ga1 Se1 Ag1 96.52(4) . . ?
Ga1 Se1 Ga4 106.33(5) . 4_535 ?
Ga4 Se1 K1 102.06(7) 4_535 3_545 ?
Ga4 Se1 Ag1 105.41(4) 4_535 . ?
Ag3 Se2 K1 92.41(6) . 3_545 ?
Ga2 Se2 K1 90.34(7) 4_535 3_545 ?
Ga2 Se2 Ag3 99.61(5) 4_535 . ?
Ga3 Se2 K1 152.86(6) . 3_545 ?
Ga3 Se2 Ag3 101.35(4) . . ?
Ga3 Se2 Ga2 109.95(5) . 4_535 ?
Ag1 Se3 K1 144.14(9) . . ?
Ga2 Se3 K1 94.68(6) . . ?
Ga2 Se3 K1 94.68(6) 2_545 . ?
Ga2 Se3 Ag1 105.04(4) . . ?
Ga2 Se3 Ag1 105.04(4) 2_545 . ?
Ga2 Se3 Ga2 111.66(7) . 2_545 ?
Ga1 Se4 Ga4 110.35(5) 1_554 1_554 ?
Ga3 Se4 Ga1 104.59(4) . 1_554 ?
Ga3 Se4 Ga4 109.46(5) . 1_554 ?
Ag3 Se5 K1 147.52(9) 1_556 3_545 ?
Ga4 Se5 K1 97.62(6) 2_535 3_545 ?
Ga4 Se5 K1 97.62(6) . 3_545 ?
Ga4 Se5 Ag3 101.53(4) 2_535 1_556 ?
Ga4 Se5 Ag3 101.53(4) . 1_556 ?
Ga4 Se5 Ga4 106.93(7) 2_535 . ?
Ag2 Se6 K1 86.49(6) . 3_545 ?
Ga2 Se6 K1 154.66(7) . 3_545 ?
Ga2 Se6 Ag2 101.62(5) . . ?
Ga2 Se6 Ga4 109.82(5) . . ?
Ga4 Se6 K1 92.47(7) . 3_545 ?
Ga4 Se6 Ag2 97.99(5) . . ?
Ga1 Se7 Ga2 109.98(5) 4_434 . ?
Ga1 Se7 Ga3 106.84(4) 4_434 . ?
Ga3 Se7 Ga2 106.42(5) . . ?
Ag2 Se8 Ag1 96.66(5) 3 . ?
Ga3 Se8 Ag1 114.25(4) . . ?
Ga3 Se8 Ag1 114.25(4) 2_545 . ?
Ga3 Se8 Ag2 107.87(4) 2_545 3 ?
Ga3 Se8 Ag2 107.87(4) . 3 ?
Ga3 Se8 Ga3 114.08(6) . 2_545 ?
Ag2 Se9 Ag3 108.77(5) . . ?
Ga1 Se9 Ag2 111.23(4) 4_434 . ?
Ga1 Se9 Ag2 111.23(4) 3_444 . ?
Ga1 Se9 Ag3 108.09(5) 3_444 . ?
Ga1 Se9 Ag3 108.09(5) 4_434 . ?
Ga1 Se9 Ga1 109.31(7) 3_444 4_434 ?

loop_
_geom_bond_atom_site_label_1
_geom_bond_atom_site_label_2
_geom_bond_distance
_geom_bond_site_symmetry_2
_geom_bond_publ_flag
K1 Se1 3.6235(10) 4_435 ?
K1 Se1 3.6235(10) 3_455 ?
K1 Se2 3.609(4) 4_435 ?
K1 Se2 3.609(4) 3_455 ?
K1 Se3 3.423(4) . ?
K1 Se5 3.410(4) 3_455 ?
K1 Se6 3.615(4) 4_435 ?
K1 Se6 3.615(4) 3_455 ?
Ag1 Se1 2.6616(10) . ?
Ag1 Se1 2.6615(10) 2_545 ?
Ag1 Se3 2.6607(15) . ?
Ag1 Se8 2.7084(16) . ?
Ag2 Se6 2.5930(11) . ?
Ag2 Se6 2.5930(11) 2_535 ?
Ag2 Se8 2.6043(17) 3_445 ?
Ag2 Se9 2.6889(17) . ?
Ag3 Se2 2.6211(12) 2_535 ?
Ag3 Se2 2.6211(12) . ?
Ag3 Se5 2.5751(14) 1_554 ?
Ag3 Se9 2.6904(16) . ?
Ga1 Se1 2.3812(12) . ?
Ga1 Se4 2.4572(12) 1_556 ?
Ga1 Se7 2.4447(13) 4_536 ?
Ga1 Se9 2.3772(11) 3_556 ?
Ga2 Se2 2.3841(14) 4_435 ?
Ga2 Se3 2.3988(12) . ?
Ga2 Se6 2.3868(13) . ?
Ga2 Se7 2.4746(13) . ?
Ga3 Se2 2.3624(13) . ?
Ga3 Se4 2.4304(13) . ?
Ga3 Se7 2.4541(11) . ?
Ga3 Se8 2.3834(12) . ?
Ga4 Se1 2.3884(13) 4_435 ?
Ga4 Se4 2.4995(12) 1_556 ?
Ga4 Se5 2.3981(12) . ?
Ga4 Se6 2.3948(12) . ?
Se1 K1 3.6235(10) 3_545 ?
Se1 Ga4 2.3885(13) 4_535 ?
Se2 K1 3.609(4) 3_545 ?
Se2 Ga2 2.3840(14) 4_535 ?
Se3 Ga2 2.3988(12) 2_545 ?
Se4 Ga1 2.4572(12) 1_554 ?
Se4 Ga4 2.4995(12) 1_554 ?
Se5 K1 3.410(4) 3_545 ?
Se5 Ag3 2.5751(14) 1_556 ?
Se5 Ga4 2.3981(12) 2_535 ?
Se6 K1 3.615(4) 3_545 ?
Se7 Ga1 2.4447(14) 4_434 ?
Se8 Ag2 2.6043(17) 3 ?
Se8 Ga3 2.3834(12) 2_545 ?
Se9 Ga1 2.3772(11) 4_434 ?
Se9 Ga1 2.3772(12) 3_444 ?

loop_
_twin_individual_id
_twin_individual_mass_fraction_refined
1 0.964(13)
2 0.036(13)
